data_4030873
loop_
_publ_author_name
'Flacke, F.'
'Jacobs, H.'

_publ_section_title
;
 [Li(NH3)4][Sn(SnPh3)3].C6H6, crystal structure of a stannide with
 trigonal pyramidal tin skeleton
;
_journal_name_full 'European Journal of Solid State and Inorganic Chemistry'
_journal_page_first 495
_journal_page_last 501
_journal_volume 34
_journal_year 1997
_chemical_formula_sum 'C60 H63 Li N4 Sn4'
_chemical_formula_weight 1321.97
_space_group_IT_number 2
_symmetry_cell_setting triclinic
_symmetry_Int_Tables_number 2
_symmetry_space_group_name_Hall '-P 1'
_symmetry_space_group_name_H-M 'P -1'
_cell_angle_alpha 78.84(1)
_cell_angle_beta 89.58(1)
_cell_angle_gamma 73.37(2)
_cell_formula_units_Z 2
_cell_length_a 12.305(3)
_cell_length_b 12.421(3)
_cell_length_c 20.448(2)
_cell_volume 2934.1(11)
_diffrn_ambient_temperature 293
_diffrn_radiation_probe x-ray
_diffrn_radiation_type MoK\a
_diffrn_radiation_wavelength 0.71073
_exptl_absorpt_coefficient_mu 0.861
_exptl_crystal_density_diffrn 1.496
_refine_ls_number_parameters 575
_refine_ls_number_reflns 4082
_refine_ls_R_factor_gt 0.066
_refine_ls_wR_factor_gt 0.155
_cod_data_source_file EJSSIC-1997-34-495-501.cif
_cod_data_source_block stannide
_cod_depositor_comments
;
 Changing atom parameters to '?' to indicate that atomic coordinates
 for this entry are unknown.

 Antanas Vaitkus,
 2017-01-27

Atomic coordinates exclusively deposited to CCDC entry 179-100185
;
_cod_original_cell_volume 2934.09
_cod_original_formula_sum 'C60 H63 Li1 N4 Sn4'
_cod_database_code 4030873

loop_
_symmetry_equiv_pos_site_id
_symmetry_equiv_pos_as_xyz
1 x,y,z
2 -x,-y,-z

loop_
_atom_site_label
_atom_site_type_symbol
_atom_site_fract_x
_atom_site_fract_y
_atom_site_fract_z
_atom_site_U_iso_or_equiv
? ? ? ? ? ?
